data_7101864
loop_
_publ_author_name
'Niess, Barbara'
'J\/orgensen, Karl Anker'

_publ_section_title
;
 The asymmetric vinylogous Mannich reaction of dicyanoalkylidenes with
 alpha-amido sulfones under phase-transfer conditions.
;
_journal_issue 16
_journal_name_full 'Chemical communications (Cambridge, England)'
_journal_page_first 1620
_journal_page_last 1622
_journal_paper_doi 10.1039/b702172k
_journal_year 2007
_chemical_absolute_configuration ad
_chemical_compound_source 'synthesis as described'
_chemical_formula_moiety 'C26 H26 Br1 N3 O3'
_chemical_formula_sum 'C26 H26 Br N3 O3'
_chemical_formula_weight 508.41
_chemical_name_systematic
;
?
;
_space_group_IT_number 1
_symmetry_cell_setting triclinic
_symmetry_Int_Tables_number 1
_symmetry_space_group_name_Hall 'P 1'
_symmetry_space_group_name_H-M 'P 1'
_atom_sites_solution_hydrogens geom
_atom_sites_solution_primary direct
_atom_sites_solution_secondary difmap
_audit_creation_date 2007-01-22T09:12:19-00:00
_audit_creation_method 'WinGX routine CIF_UPDATE'
_cell_angle_alpha 73.134(1)
_cell_angle_beta 89.326(1)
_cell_angle_gamma 78.226(2)
_cell_formula_units_Z 1
_cell_length_a 5.4654(2)
_cell_length_b 10.5477(3)
_cell_length_c 11.0731(3)
_cell_measurement_reflns_used 9005
_cell_measurement_temperature 100(2)
_cell_measurement_theta_max 35.33
_cell_measurement_theta_min 2.37
_cell_measurement_wavelength 0.71073
_cell_volume 597.26(3)
_computing_cell_refinement 'Saint+ (Bruker-Nonius, 2006)'
_computing_data_collection 'Apex2 (Bruker-Nonius, 2006)'
_computing_data_reduction 'Saint+ (Bruker-Nonius, 2006)'
_computing_molecular_graphics 'Ortep-3 for Windows (Farrugia, 1997)'
_computing_publication_material 'WinGX publication routines (Farrugia, 1999)'
_computing_structure_refinement 'SHELXL-97 (Sheldrick, 1997)'
_computing_structure_solution 'SHELXS-97 (Sheldrick, 1997)'
_diffrn_ambient_temperature 100(2)
_diffrn_detector_area_resol_mean 8.333
_diffrn_measured_fraction_theta_full 0.993
_diffrn_measured_fraction_theta_max 0.993
_diffrn_measurement_device_type 'Bruker X8 APEX-II diffractometer'
_diffrn_measurement_method '\f-scans and \w-scans'
_diffrn_radiation_monochromator graphite
_diffrn_radiation_probe x-ray
_diffrn_radiation_type MoK\a
_diffrn_radiation_wavelength 0.71073
_diffrn_reflns_av_R_equivalents 0.0265
_diffrn_reflns_av_unetI/netI 0.0341
_diffrn_reflns_limit_h_max 9
_diffrn_reflns_limit_h_min -9
_diffrn_reflns_limit_k_max 17
_diffrn_reflns_limit_k_min -17
_diffrn_reflns_limit_l_max 18
_diffrn_reflns_limit_l_min -17
_diffrn_reflns_number 32729
_diffrn_reflns_theta_full 36.3
_diffrn_reflns_theta_max 36.3
_diffrn_reflns_theta_min 1.92
_diffrn_source 'fine-focus sealed tube'
_diffrn_standards_number 0
_exptl_absorpt_coefficient_mu 1.753
_exptl_absorpt_correction_T_max 0.64
_exptl_absorpt_correction_T_min 0.496
_exptl_absorpt_correction_type empirical
_exptl_absorpt_process_details
;
SADABS (Sheldrick, 1993)
;
_exptl_crystal_colour colorless
_exptl_crystal_density_diffrn 1.414
_exptl_crystal_density_method 'not measured'
_exptl_crystal_description block
_exptl_crystal_F_000 262
_exptl_crystal_size_max 0.4
_exptl_crystal_size_mid 0.3
_exptl_crystal_size_min 0.25
_refine_diff_density_max 0.565
_refine_diff_density_min -0.398
_refine_diff_density_rms 0.063
_refine_ls_abs_structure_details 'Flack H D (1983), Acta Cryst. A39, 876-881, 4871 Friedel pairs'
_refine_ls_abs_structure_Flack -0.001(2)
_refine_ls_extinction_method none
_refine_ls_goodness_of_fit_ref 1.012
_refine_ls_hydrogen_treatment constr
_refine_ls_matrix_type full
_refine_ls_number_parameters 302
_refine_ls_number_reflns 10608
_refine_ls_number_restraints 3
_refine_ls_restrained_S_all 1.012
_refine_ls_R_factor_all 0.0371
_refine_ls_R_factor_gt 0.0299
_refine_ls_shift/su_max 0
_refine_ls_shift/su_mean 0
_refine_ls_structure_factor_coef Fsqd
_refine_ls_weighting_details 'calc w=1/[\s^2^(Fo^2^)+(0.0424P)^2^+0.0000P] where P=(Fo^2^+2Fc^2^)/3'
_refine_ls_weighting_scheme calc
_refine_ls_wR_factor_gt 0.0662
_refine_ls_wR_factor_ref 0.0682
_reflns_number_gt 9571
_reflns_number_total 10608
_reflns_threshold_expression >2sigma(I)
_cod_data_source_file b702172k.txt
_cod_data_source_block 07jo0003_01
_cod_database_code 7101864

loop_
_symmetry_equiv_pos_as_xyz
'x, y, z'

loop_
_atom_site_label
_atom_site_type_symbol
_atom_site_fract_x
_atom_site_fract_y
_atom_site_fract_z
_atom_site_U_iso_or_equiv
_atom_site_adp_type
_atom_site_occupancy
_atom_site_symmetry_multiplicity
_atom_site_calc_flag
_atom_site_refinement_flags
C1 C 0.8726(2) 0.88840(11) 0.54253(11) 0.01237(18) Uani 1 1 d .
C2 C 0.9879(2) 0.82552(11) 0.67537(11) 0.01254(18) Uani 1 1 d .
H2 H 1.1061 0.8815 0.6893 0.015 Uiso 1 1 calc R
C3 C 1.1405(2) 0.68448(12) 0.68307(11) 0.01452(19) Uani 1 1 d .
H3A H 1.2760 0.6935 0.6230 0.017 Uiso 1 1 calc R
H3B H 1.2194 0.6414 0.7692 0.017 Uiso 1 1 calc R
C4 C 0.9820(2) 0.59340(12) 0.65298(12) 0.0154(2) Uani 1 1 d .
H4A H 1.0934 0.5182 0.6301 0.018 Uiso 1 1 calc R
H4B H 0.8971 0.5534 0.7298 0.018 Uiso 1 1 calc R
C4A C 0.7878(2) 0.66589(12) 0.54712(11) 0.01332(18) Uani 1 1 d .
C5 C 0.6536(2) 0.58570(12) 0.50266(12) 0.01493(19) Uani 1 1 d .
C6 C 0.4695(3) 0.64431(14) 0.40580(13) 0.0181(2) Uani 1 1 d .
H6 H 0.3848 0.5894 0.3742 0.022 Uiso 1 1 calc R
C7 C 0.4111(2) 0.78510(13) 0.35563(12) 0.0186(2) Uani 1 1 d .
H7 H 0.2829 0.8260 0.2907 0.022 Uiso 1 1 calc R
C8 C 0.5366(2) 0.86630(12) 0.39891(12) 0.0156(2) Uani 1 1 d .
H8 H 0.4927 0.9620 0.3644 0.019 Uiso 1 1 calc R
C8A C 0.7297(2) 0.80697(11) 0.49421(11) 0.01285(18) Uani 1 1 d .
C9 C 0.9167(2) 1.01025(12) 0.47210(12) 0.01465(19) Uani 1 1 d .
C10 C 1.0753(2) 1.08058(12) 0.52001(12) 0.0173(2) Uani 1 1 d .
C11 C 0.8323(3) 1.07894(14) 0.34305(13) 0.0207(2) Uani 1 1 d .
C12 C 0.7812(2) 0.82894(11) 0.77293(11) 0.01180(19) Uani 1 1 d .
H12 H 0.6277 0.8115 0.7379 0.014 Uiso 1 1 calc R
C13 C 0.8552(2) 0.72434(11) 0.90112(11) 0.01254(18) Uani 1 1 d .
C14 C 1.0512(2) 0.73150(13) 0.97689(12) 0.0185(2) Uani 1 1 d .
H14 H 1.1386 0.8030 0.9484 0.022 Uiso 1 1 calc R
C15 C 1.1202(3) 0.63553(14) 1.09332(12) 0.0191(2) Uani 1 1 d .
H15 H 1.2538 0.6411 1.1443 0.023 Uiso 1 1 calc R
C16 C 0.9919(2) 0.53153(12) 1.13418(11) 0.01525(19) Uani 1 1 d .
C17 C 0.7951(2) 0.52158(12) 1.06184(12) 0.0169(2) Uani 1 1 d .
H17 H 0.7075 0.4502 1.0912 0.020 Uiso 1 1 calc R
C18 C 0.7284(2) 0.61913(12) 0.94457(12) 0.0152(2) Uani 1 1 d .
H18 H 0.5945 0.6134 0.8938 0.018 Uiso 1 1 calc R
C19 C 0.5050(2) 1.01662(11) 0.82737(11) 0.01264(18) Uani 1 1 d .
C20 C 0.3146(2) 1.19824(12) 0.91695(13) 0.0169(2) Uani 1 1 d .
C21 C 0.0760(3) 1.24450(15) 0.83233(18) 0.0271(3) Uani 1 1 d .
H21A H 0.1161 1.2846 0.7449 0.041 Uiso 1 1 calc R
H21B H -0.0423 1.3121 0.8605 0.041 Uiso 1 1 calc R
H21C H 0.0007 1.1665 0.8372 0.041 Uiso 1 1 calc R
C22 C 0.4124(3) 1.32039(14) 0.92752(16) 0.0237(3) Uani 1 1 d .
H22A H 0.5715 1.2892 0.9776 0.036 Uiso 1 1 calc R
H22B H 0.2903 1.3736 0.9689 0.036 Uiso 1 1 calc R
H22C H 0.4383 1.3768 0.8429 0.036 Uiso 1 1 calc R
C23 C 0.2838(4) 1.10557(18) 1.04677(16) 0.0337(4) Uani 1 1 d .
H23A H 0.2060 1.0326 1.0380 0.051 Uiso 1 1 calc R
H23B H 0.1771 1.1576 1.0951 0.051 Uiso 1 1 calc R
H23C H 0.4482 1.0666 1.0911 0.051 Uiso 1 1 calc R
C24 C 0.5813(3) 0.36232(13) 0.53190(14) 0.0203(2) Uani 1 1 d .
H24A H 0.4025 0.3925 0.5421 0.030 Uiso 1 1 calc R
H24B H 0.6398 0.2698 0.5873 0.030 Uiso 1 1 calc R
H24C H 0.6081 0.3640 0.4438 0.030 Uiso 1 1 calc R
N1 N 0.72555(19) 0.96714(10) 0.78275(10) 0.01368(17) Uani 1 1 d .
H1 H 0.8358 1.0187 0.7596 0.016 Uiso 1 1 calc R
N2 N 1.2063(3) 1.14001(12) 0.54984(12) 0.0243(2) Uani 1 1 d .
N3 N 0.7731(3) 1.14105(16) 0.23988(14) 0.0331(3) Uani 1 1 d .
O1 O 0.32206(18) 0.96518(9) 0.83746(10) 0.01577(17) Uani 1 1 d .
O2 O 0.51949(16) 1.13044(9) 0.85517(9) 0.01558(15) Uani 1 1 d .
O3 O 0.71825(19) 0.45118(9) 0.56476(10) 0.01941(17) Uani 1 1 d .
Br Br 1.090721(8) 0.399175(7) 1.291910(7) 0.02358(4) Uani 1 1 d .

loop_
_atom_site_aniso_label
_atom_site_aniso_U_11
_atom_site_aniso_U_22
_atom_site_aniso_U_33
_atom_site_aniso_U_23
_atom_site_aniso_U_13
_atom_site_aniso_U_12
C1 0.0119(4) 0.0129(4) 0.0124(5) -0.0037(3) 0.0004(3) -0.0028(3)
C2 0.0127(4) 0.0130(4) 0.0117(4) -0.0024(3) -0.0010(4) -0.0039(3)
C3 0.0130(5) 0.0152(5) 0.0149(5) -0.0048(4) -0.0015(4) -0.0013(4)
C4 0.0152(5) 0.0134(5) 0.0170(5) -0.0050(4) -0.0030(4) -0.0007(4)
C4A 0.0145(5) 0.0134(4) 0.0126(5) -0.0044(4) 0.0006(4) -0.0034(4)
C5 0.0176(5) 0.0141(5) 0.0140(5) -0.0047(4) 0.0005(4) -0.0046(4)
C6 0.0212(5) 0.0195(5) 0.0154(5) -0.0054(4) -0.0027(4) -0.0073(4)
C7 0.0201(5) 0.0189(5) 0.0161(5) -0.0029(4) -0.0047(4) -0.0054(4)
C8 0.0167(5) 0.0152(5) 0.0141(5) -0.0023(4) -0.0028(4) -0.0040(4)
C8A 0.0135(5) 0.0129(4) 0.0125(5) -0.0036(4) -0.0003(4) -0.0036(4)
C9 0.0162(5) 0.0134(4) 0.0140(5) -0.0023(4) -0.0005(4) -0.0049(4)
C10 0.0215(5) 0.0138(5) 0.0146(5) 0.0004(4) 0.0000(4) -0.0056(4)
C11 0.0244(6) 0.0212(5) 0.0164(5) -0.0011(4) -0.0007(4) -0.0107(5)
C12 0.0137(5) 0.0105(4) 0.0113(5) -0.0023(3) -0.0001(4) -0.0041(4)
C13 0.0149(5) 0.0119(4) 0.0117(4) -0.0027(3) 0.0006(4) -0.0056(4)
C14 0.0220(5) 0.0208(5) 0.0140(5) -0.0004(4) -0.0031(4) -0.0136(4)
C15 0.0214(6) 0.0232(6) 0.0132(5) -0.0003(4) -0.0030(4) -0.0128(5)
C16 0.0182(5) 0.0155(5) 0.0110(5) -0.0006(4) 0.0000(4) -0.0062(4)
C17 0.0192(5) 0.0145(5) 0.0162(5) 0.0002(4) -0.0021(4) -0.0086(4)
C18 0.0156(5) 0.0144(5) 0.0155(5) -0.0013(4) -0.0021(4) -0.0069(4)
C19 0.0160(5) 0.0104(4) 0.0113(4) -0.0014(3) -0.0016(4) -0.0046(4)
C20 0.0156(5) 0.0159(5) 0.0223(6) -0.0095(4) 0.0046(4) -0.0049(4)
C21 0.0157(6) 0.0197(6) 0.0478(9) -0.0130(6) -0.0046(6) -0.0030(4)
C22 0.0212(6) 0.0208(6) 0.0372(8) -0.0187(6) 0.0061(5) -0.0078(5)
C23 0.0518(11) 0.0330(8) 0.0226(7) -0.0119(6) 0.0156(7) -0.0180(7)
C24 0.0238(6) 0.0158(5) 0.0248(6) -0.0091(5) 0.0003(5) -0.0072(4)
N1 0.0157(4) 0.0099(4) 0.0170(4) -0.0048(3) 0.0021(3) -0.0051(3)
N2 0.0312(6) 0.0193(5) 0.0214(6) 0.0003(4) -0.0038(5) -0.0122(4)
N3 0.0391(7) 0.0379(7) 0.0190(6) 0.0058(5) -0.0057(5) -0.0211(6)
O1 0.0159(4) 0.0137(4) 0.0189(4) -0.0036(3) 0.0007(3) -0.0076(3)
O2 0.0150(4) 0.0138(4) 0.0219(4) -0.0092(3) 0.0032(3) -0.0062(3)
O3 0.0250(5) 0.0133(4) 0.0211(4) -0.0056(3) -0.0038(4) -0.0057(3)
Br 0.03051(7) 0.02138(6) 0.01556(5) 0.00448(4) -0.00622(4) -0.01207(4)

loop_
_atom_type_symbol
_atom_type_description
_atom_type_scat_dispersion_real
_atom_type_scat_dispersion_imag
_atom_type_scat_source
C C 0.0033 0.0016 'International Tables Vol C Tables 4.2.6.8 and 6.1.1.4'
H H 0 0 'International Tables Vol C Tables 4.2.6.8 and 6.1.1.4'
N N 0.0061 0.0033 'International Tables Vol C Tables 4.2.6.8 and 6.1.1.4'
O O 0.0106 0.006 'International Tables Vol C Tables 4.2.6.8 and 6.1.1.4'
Br Br -0.2901 2.4595 'International Tables Vol C Tables 4.2.6.8 and 6.1.1.4'

loop_
_geom_angle_atom_site_label_1
_geom_angle_atom_site_label_2
_geom_angle_atom_site_label_3
_geom_angle
C9 C1 C8A 123.82(11)
C9 C1 C2 119.60(10)
C8A C1 C2 116.45(10)
C1 C2 C3 107.55(9)
C1 C2 C12 110.05(9)
C3 C2 C12 115.13(10)
C1 C2 H2 108.0
C3 C2 H2 108.0
C12 C2 H2 108.0
C4 C3 C2 112.57(10)
C4 C3 H3A 109.1
C2 C3 H3A 109.1
C4 C3 H3B 109.1
C2 C3 H3B 109.1
H3A C3 H3B 107.8
C4A C4 C3 113.62(10)
C4A C4 H4A 108.8
C3 C4 H4A 108.8
C4A C4 H4B 108.8
C3 C4 H4B 108.8
H4A C4 H4B 107.7
C8A C4A C5 119.21(11)
C8A C4A C4 123.56(10)
C5 C4A C4 117.20(10)
O3 C5 C6 124.96(11)
O3 C5 C4A 113.95(10)
C6 C5 C4A 121.07(11)
C5 C6 C7 118.96(11)
C5 C6 H6 120.5
C7 C6 H6 120.5
C8 C7 C6 121.16(12)
C8 C7 H7 119.4
C6 C7 H7 119.4
C7 C8 C8A 120.08(11)
C7 C8 H8 120.0
C8A C8 H8 120.0
C4A C8A C8 119.47(10)
C4A C8A C1 118.10(10)
C8 C8A C1 122.43(10)
C1 C9 C11 126.10(11)
C1 C9 C10 121.76(11)
C11 C9 C10 112.00(11)
N2 C10 C9 175.30(14)
N3 C11 C9 175.21(15)
N1 C12 C13 111.80(9)
N1 C12 C2 106.02(9)
C13 C12 C2 113.61(9)
N1 C12 H12 108.4
C13 C12 H12 108.4
C2 C12 H12 108.4
C18 C13 C14 118.79(11)
C18 C13 C12 120.33(10)
C14 C13 C12 120.88(10)
C15 C14 C13 120.91(11)
C15 C14 H14 119.5
C13 C14 H14 119.5
C16 C15 C14 119.21(11)
C16 C15 H15 120.4
C14 C15 H15 120.4
C15 C16 C17 121.53(12)
C15 C16 Br 118.96(9)
C17 C16 Br 119.51(9)
C16 C17 C18 118.48(11)
C16 C17 H17 120.8
C18 C17 H17 120.8
C13 C18 C17 121.10(11)
C13 C18 H18 119.5
C17 C18 H18 119.5
O1 C19 O2 126.06(11)
O1 C19 N1 124.33(10)
O2 C19 N1 109.59(10)
O2 C20 C23 109.78(11)
O2 C20 C21 110.08(11)
C23 C20 C21 113.25(13)
O2 C20 C22 102.04(10)
C23 C20 C22 110.75(12)
C21 C20 C22 110.37(11)
C20 C21 H21A 109.5
C20 C21 H21B 109.5
H21A C21 H21B 109.5
C20 C21 H21C 109.5
H21A C21 H21C 109.5
H21B C21 H21C 109.5
C20 C22 H22A 109.5
C20 C22 H22B 109.5
H22A C22 H22B 109.5
C20 C22 H22C 109.5
H22A C22 H22C 109.5
H22B C22 H22C 109.5
C20 C23 H23A 109.5
C20 C23 H23B 109.5
H23A C23 H23B 109.5
C20 C23 H23C 109.5
H23A C23 H23C 109.5
H23B C23 H23C 109.5
O3 C24 H24A 109.5
O3 C24 H24B 109.5
H24A C24 H24B 109.5
O3 C24 H24C 109.5
H24A C24 H24C 109.5
H24B C24 H24C 109.5
C19 N1 C12 120.60(10)
C19 N1 H1 119.7
C12 N1 H1 119.7
C19 O2 C20 120.97(10)
C5 O3 C24 118.13(10)

loop_
_geom_bond_atom_site_label_1
_geom_bond_atom_site_label_2
_geom_bond_distance
C1 C9 1.3632(16)
C1 C8A 1.4781(15)
C1 C2 1.5119(16)
C2 C3 1.5290(16)
C2 C12 1.5563(17)
C2 H2 1.0000
C3 C4 1.5222(17)
C3 H3A 0.9900
C3 H3B 0.9900
C4 C4A 1.5042(17)
C4 H4A 0.9900
C4 H4B 0.9900
C4A C8A 1.4015(16)
C4A C5 1.4139(16)
C5 O3 1.3586(15)
C5 C6 1.3898(18)
C6 C7 1.3956(19)
C6 H6 0.9500
C7 C8 1.3856(17)
C7 H7 0.9500
C8 C8A 1.4114(16)
C8 H8 0.9500
C9 C11 1.4346(18)
C9 C10 1.4437(17)
C10 N2 1.1505(18)
C11 N3 1.152(2)
C12 N1 1.4627(14)
C12 C13 1.5227(17)
C12 H12 1.0000
C13 C18 1.3926(15)
C13 C14 1.3957(16)
C14 C15 1.3882(18)
C14 H14 0.9500
C15 C16 1.3851(17)
C15 H15 0.9500
C16 C17 1.3874(17)
C16 Br 1.8949(12)
C17 C18 1.4001(17)
C17 H17 0.9500
C18 H18 0.9500
C19 O1 1.2206(14)
C19 O2 1.3402(13)
C19 N1 1.3596(16)
C20 O2 1.4739(15)
C20 C23 1.515(2)
C20 C21 1.523(2)
C20 C22 1.5262(17)
C21 H21A 0.9800
C21 H21B 0.9800
C21 H21C 0.9800
C22 H22A 0.9800
C22 H22B 0.9800
C22 H22C 0.9800
C23 H23A 0.9800
C23 H23B 0.9800
C23 H23C 0.9800
C24 O3 1.4359(15)
C24 H24A 0.9800
C24 H24B 0.9800
C24 H24C 0.9800
N1 H1 0.8800

loop_
_geom_torsion_atom_site_label_1
_geom_torsion_atom_site_label_2
_geom_torsion_atom_site_label_3
_geom_torsion_atom_site_label_4
_geom_torsion
C9 C1 C2 C3 -123.77(11)
C8A C1 C2 C3 52.34(13)
C9 C1 C2 C12 110.10(12)
C8A C1 C2 C12 -73.80(12)
C1 C2 C3 C4 -59.28(13)
C12 C2 C3 C4 63.79(13)
C2 C3 C4 C4A 39.03(14)
C3 C4 C4A C8A -9.66(17)
C3 C4 C4A C5 172.35(11)
C8A C4A C5 O3 -177.16(11)
C4 C4A C5 O3 0.93(16)
C8A C4A C5 C6 1.42(19)
C4 C4A C5 C6 179.51(12)
O3 C5 C6 C7 175.93(12)
C4A C5 C6 C7 -2.5(2)
C5 C6 C7 C8 1.4(2)
C6 C7 C8 C8A 0.8(2)
C5 C4A C8A C8 0.79(17)
C4 C4A C8A C8 -177.17(12)
C5 C4A C8A C1 179.93(11)
C4 C4A C8A C1 1.97(17)
C7 C8 C8A C4A -1.90(18)
C7 C8 C8A C1 178.99(11)
C9 C1 C8A C4A 151.28(12)
C2 C1 C8A C4A -24.64(15)
C9 C1 C8A C8 -29.60(18)
C2 C1 C8A C8 154.47(11)
C8A C1 C9 C11 0.6(2)
C2 C1 C9 C11 176.41(12)
C8A C1 C9 C10 -174.62(11)
C2 C1 C9 C10 1.18(18)
C1 C2 C12 N1 -78.96(11)
C3 C2 C12 N1 159.31(9)
C1 C2 C12 C13 157.87(9)
C3 C2 C12 C13 36.14(13)
N1 C12 C13 C18 125.33(11)
C2 C12 C13 C18 -114.73(12)
N1 C12 C13 C14 -54.95(15)
C2 C12 C13 C14 64.99(14)
C18 C13 C14 C15 0.27(19)
C12 C13 C14 C15 -179.47(12)
C13 C14 C15 C16 0.0(2)
C14 C15 C16 C17 -0.4(2)
C14 C15 C16 Br 178.94(10)
C15 C16 C17 C18 0.5(2)
Br C16 C17 C18 -178.81(10)
C14 C13 C18 C17 -0.14(18)
C12 C13 C18 C17 179.60(11)
C16 C17 C18 C13 -0.26(19)
O1 C19 N1 C12 -15.57(18)
O2 C19 N1 C12 165.78(10)
C13 C12 N1 C19 -76.63(14)
C2 C12 N1 C19 159.06(10)
O1 C19 O2 C20 7.33(19)
N1 C19 O2 C20 -174.04(10)
C23 C20 O2 C19 63.11(15)
C21 C20 O2 C19 -62.21(15)
C22 C20 O2 C19 -179.39(11)
C6 C5 O3 C24 -2.40(19)
C4A C5 O3 C24 176.11(11)

loop_
_cod_related_entry_id
_cod_related_entry_database
_cod_related_entry_code
1 ChemSpider 21198083
